data_1514906
loop_
_publ_author_name
'Croitor, Lilia'
'Coropceanu, Eduard B.'
'Masunov, Art\"em E.'
'Rivera-Jacquez, Hector J.'
'Siminel, Anatolii V.'
'Fonari, Marina S.'

_publ_section_title
;
 Mechanism of Nonlinear Optical Enhancement and Supramolecular Isomerism
 in 1D Polymeric Zn(II) and Cd(II) Sulfates with Pyridine-4-aldoxime
 Ligands
;
_journal_issue 17
_journal_name_full 'The Journal of Physical Chemistry C'
_journal_page_first 9217
_journal_paper_doi 10.1021/jp5007395
_journal_volume 118
_journal_year 2014
_chemical_formula_moiety 'C12 H16 Cd N4 O8 S'
_chemical_formula_sum 'C12 H16 Cd N4 O8 S'
_chemical_formula_weight 488.75
_chemical_name_systematic
; 
 ? 
;
_space_group_IT_number 4
_symmetry_cell_setting monoclinic
_symmetry_space_group_name_Hall 'P 2yb'
_symmetry_space_group_name_H-M 'P 1 21 1'
_atom_sites_solution_hydrogens geom
_atom_sites_solution_primary direct
_atom_sites_solution_secondary difmap
_audit_creation_method SHELXL-97
_cell_angle_alpha 90.00
_cell_angle_beta 90.543(10)
_cell_angle_gamma 90.00
_cell_formula_units_Z 2
_cell_length_a 6.8863(9)
_cell_length_b 10.0489(9)
_cell_length_c 12.7212(13)
_cell_measurement_reflns_used 1634
_cell_measurement_temperature 293(2)
_cell_measurement_theta_max 29.0499
_cell_measurement_theta_min 2.9522
_cell_volume 880.26(17)
_computing_cell_refinement
;
CrysAlisPro, Agilent Technologies,
Version 1.171.35.21b (release 03-02-2012 CrysAlis171 .NET)
(compiled Feb  3 2012,10:37:01)
;
_computing_data_collection
;
CrysAlisPro, Agilent Technologies,
Version 1.171.35.21b (release 03-02-2012 CrysAlis171 .NET)
(compiled Feb  3 2012,10:37:01)
;
_computing_data_reduction
;
CrysAlisPro, Agilent Technologies,
Version 1.171.35.21b (release 03-02-2012 CrysAlis171 .NET)
(compiled Feb  3 2012,10:37:01)
;
_computing_structure_refinement 'SHELXL-97 (Sheldrick, 1997)'
_computing_structure_solution 'SHELXS-97 (Sheldrick, 1990)'
_diffrn_ambient_temperature 293(2)
_diffrn_measured_fraction_theta_full 0.998
_diffrn_measured_fraction_theta_max 0.998
_diffrn_measurement_device_type 'Xcalibur, Eos'
_diffrn_measurement_method '\w scans'
_diffrn_radiation_monochromator graphite
_diffrn_radiation_source 'fine-focus sealed tube'
_diffrn_radiation_type MoK\a
_diffrn_radiation_wavelength 0.71073
_diffrn_reflns_av_R_equivalents 0.0400
_diffrn_reflns_av_sigmaI/netI 0.0725
_diffrn_reflns_limit_h_max 8
_diffrn_reflns_limit_h_min -6
_diffrn_reflns_limit_k_max 10
_diffrn_reflns_limit_k_min -11
_diffrn_reflns_limit_l_max 10
_diffrn_reflns_limit_l_min -15
_diffrn_reflns_number 3345
_diffrn_reflns_theta_full 25.00
_diffrn_reflns_theta_max 25.00
_diffrn_reflns_theta_min 2.96
_exptl_absorpt_coefficient_mu 1.408
_exptl_absorpt_correction_T_max 1.00000
_exptl_absorpt_correction_T_min 0.88084
_exptl_absorpt_correction_type multi-scan
_exptl_absorpt_process_details
;
CrysAlisPro, Agilent Technologies,
Version 1.171.35.21b (release 03-02-2012 CrysAlis171 .NET)
(compiled Feb  3 2012,10:37:01)
Empirical absorption correction using spherical harmonics,
 implemented in SCALE3 ABSPACK scaling algorithm.
;
_exptl_crystal_colour colorless
_exptl_crystal_density_diffrn 1.844
_exptl_crystal_density_method 'not measured'
_exptl_crystal_description prism
_exptl_crystal_F_000 488
_exptl_crystal_size_max 0.35
_exptl_crystal_size_mid 0.25
_exptl_crystal_size_min 0.10
_refine_diff_density_max 2.072
_refine_diff_density_min -1.361
_refine_diff_density_rms 0.153
_refine_ls_abs_structure_details 'Flack H D (1983), Acta Cryst. A39, 876-881'
_refine_ls_abs_structure_Flack 0.00
_refine_ls_extinction_method none
_refine_ls_goodness_of_fit_ref 1.079
_refine_ls_hydrogen_treatment mixed
_refine_ls_matrix_type full
_refine_ls_number_parameters 250
_refine_ls_number_reflns 2503
_refine_ls_number_restraints 7
_refine_ls_restrained_S_all 1.077
_refine_ls_R_factor_all 0.0678
_refine_ls_R_factor_gt 0.0625
_refine_ls_shift/su_max 0.006
_refine_ls_shift/su_mean 0.000
_refine_ls_structure_factor_coef Fsqd
_refine_ls_weighting_details 'calc w=1/[\s^2^(Fo^2^)+(0.0481P)^2^+10.0234P] where P=(Fo^2^+2Fc^2^)/3'
_refine_ls_weighting_scheme calc
_refine_ls_wR_factor_gt 0.1454
_refine_ls_wR_factor_ref 0.1545
_reflns_number_gt 2375
_reflns_number_total 2503
_reflns_threshold_expression >2sigma(I)
_cod_data_source_file jp5007395_si_002.cif
_cod_data_source_block cl_1719
_cod_depositor_comments 'Adding full bibliography for 1514905--1514909.cif.'
_cod_original_sg_symbol_H-M 'P 21'
_cod_database_code 1514906

loop_
_symmetry_equiv_pos_as_xyz
'x, y, z'
'-x, y+1/2, -z'

loop_
_atom_site_label
_atom_site_type_symbol
_atom_site_fract_x
_atom_site_fract_y
_atom_site_fract_z
_atom_site_U_iso_or_equiv
_atom_site_adp_type
_atom_site_occupancy
_atom_site_symmetry_multiplicity
_atom_site_calc_flag
_atom_site_refinement_flags
Cd1 Cd 0.26221(18) 0.43677(17) 0.98738(6) 0.0295(3) Uani 1 1 d .
S1 S 0.6138(6) 0.2440(5) 0.8722(3) 0.0309(9) Uani 1 1 d .
O1 O 0.148(3) 0.8306(14) 0.3865(10) 0.062(5) Uani 1 1 d .
H1 H 0.1518 0.7952 0.3285 0.092 Uiso 1 1 calc R
O2 O 0.375(3) 0.1036(17) 1.6101(11) 0.071(5) Uani 1 1 d .
H2 H 0.3859 0.1450 1.6654 0.106 Uiso 1 1 calc R
O3 O 0.5716(19) 0.3661(12) 0.9354(10) 0.040(3) Uani 1 1 d .
O4 O 0.4542(19) 0.2259(14) 0.7953(9) 0.042(3) Uani 1 1 d .
O5 O 0.7916(16) 0.2587(15) 0.8180(9) 0.044(3) Uani 1 1 d .
O6 O 0.618(2) 0.1298(14) 0.9425(9) 0.053(4) Uani 1 1 d .
N1 N 0.210(2) 0.5534(14) 0.8335(11) 0.034(3) Uani 1 1 d .
N2 N 0.162(2) 0.7348(18) 0.4633(12) 0.040(4) Uani 1 1 d .
N3 N 0.296(2) 0.3350(14) 1.1484(9) 0.032(3) Uani 1 1 d .
N4 N 0.360(3) 0.1914(17) 1.5278(12) 0.046(4) Uani 1 1 d .
C1 C 0.210(3) 0.4966(18) 0.7383(12) 0.041(5) Uani 1 1 d .
H1A H 0.2289 0.4052 0.7343 0.049 Uiso 1 1 calc R
C2 C 0.183(3) 0.566(2) 0.6458(14) 0.039(5) Uani 1 1 d .
H2A H 0.1700 0.5215 0.5819 0.046 Uiso 1 1 calc R
C3 C 0.174(3) 0.705(2) 0.6510(13) 0.040(5) Uani 1 1 d .
C4 C 0.178(2) 0.7648(18) 0.7483(13) 0.033(4) Uani 1 1 d .
H4 H 0.1681 0.8568 0.7548 0.040 Uiso 1 1 calc R
C5 C 0.198(3) 0.6855(17) 0.8356(14) 0.040(5) Uani 1 1 d .
H5 H 0.2024 0.7271 0.9009 0.047 Uiso 1 1 calc R
C6 C 0.156(3) 0.786(2) 0.5568(17) 0.052(6) Uani 1 1 d .
H6 H 0.1402 0.8775 0.5638 0.062 Uiso 1 1 calc R
C7 C 0.316(3) 0.2043(18) 1.1539(15) 0.037(4) Uani 1 1 d .
H7 H 0.3272 0.1570 1.0915 0.044 Uiso 1 1 calc R
C8 C 0.319(3) 0.135(2) 1.2464(14) 0.041(5) Uani 1 1 d .
H8 H 0.3151 0.0423 1.2452 0.049 Uiso 1 1 calc R
C9 C 0.329(2) 0.2006(18) 1.3410(13) 0.033(4) Uani 1 1 d .
C10 C 0.318(3) 0.3426(19) 1.3362(14) 0.046(6) Uani 1 1 d .
H10 H 0.3213 0.3935 1.3973 0.056 Uiso 1 1 calc R
C11 C 0.302(3) 0.4019(18) 1.2396(12) 0.044(6) Uani 1 1 d .
H11 H 0.2948 0.4942 1.2371 0.053 Uiso 1 1 calc R
C12 C 0.343(3) 0.131(2) 1.4416(15) 0.042(5) Uani 1 1 d .
H12 H 0.3398 0.0386 1.4419 0.050 Uiso 1 1 calc R
O1W O -0.067(2) 0.4747(12) 1.0280(11) 0.046(4) Uani 1 1 d D
H1W H -0.09(3) 0.551(10) 1.056(14) 0.069 Uiso 1 1 d D
H2W H -0.13(2) 0.46(2) 0.970(9) 0.069 Uiso 1 1 d D
O2W O 0.1411(18) 0.2373(13) 0.9106(9) 0.033(3) Uani 1 1 d D
H3W H 0.021(7) 0.24(2) 0.889(11) 0.050 Uiso 1 1 d D
H4W H 0.227(16) 0.25(2) 0.862(9) 0.050 Uiso 1 1 d D

loop_
_atom_site_aniso_label
_atom_site_aniso_U_11
_atom_site_aniso_U_22
_atom_site_aniso_U_33
_atom_site_aniso_U_23
_atom_site_aniso_U_13
_atom_site_aniso_U_12
Cd1 0.0472(5) 0.0201(4) 0.0210(4) -0.0008(10) -0.0032(5) -0.0002(8)
S1 0.038(2) 0.030(2) 0.025(2) 0.0008(19) 0.0012(17) 0.005(2)
O1 0.107(13) 0.047(8) 0.032(7) 0.015(7) -0.001(8) 0.022(9)
O2 0.121(15) 0.058(11) 0.033(8) 0.009(8) 0.000(9) 0.004(10)
O3 0.047(8) 0.027(7) 0.045(7) -0.005(6) 0.005(6) 0.001(6)
O4 0.054(8) 0.049(9) 0.022(6) 0.000(6) -0.004(5) 0.007(7)
O5 0.022(7) 0.070(10) 0.042(7) -0.019(7) 0.000(5) 0.008(7)
O6 0.093(11) 0.041(8) 0.025(6) 0.006(6) -0.001(7) 0.026(8)
N1 0.034(9) 0.033(8) 0.035(8) 0.010(7) 0.002(7) -0.006(7)
N2 0.056(10) 0.042(10) 0.023(8) -0.002(8) -0.008(7) -0.008(8)
N3 0.051(10) 0.030(7) 0.015(6) 0.001(6) -0.004(6) 0.003(7)
N4 0.060(10) 0.051(10) 0.026(8) 0.001(8) 0.002(7) -0.013(8)
C1 0.074(15) 0.015(7) 0.034(9) 0.000(7) 0.007(10) 0.002(9)
C2 0.044(11) 0.042(11) 0.029(9) -0.002(8) -0.002(7) 0.000(9)
C3 0.055(12) 0.037(11) 0.028(9) 0.008(8) -0.006(8) 0.001(8)
C4 0.033(10) 0.024(9) 0.042(10) -0.004(8) -0.006(7) 0.003(7)
C5 0.078(16) 0.018(8) 0.023(8) -0.011(7) 0.004(9) -0.010(9)
C6 0.061(14) 0.039(12) 0.055(13) 0.023(11) -0.015(11) 0.015(10)
C7 0.039(10) 0.028(10) 0.043(11) -0.013(9) 0.006(8) -0.002(8)
C8 0.059(13) 0.027(10) 0.037(10) -0.003(8) 0.000(9) 0.006(9)
C9 0.033(9) 0.038(10) 0.028(8) 0.007(8) 0.012(7) -0.006(7)
C10 0.081(17) 0.035(10) 0.024(8) 0.000(8) 0.020(9) -0.014(10)
C11 0.065(14) 0.032(13) 0.035(8) 0.007(7) 0.005(8) 0.003(8)
C12 0.057(13) 0.035(11) 0.033(10) 0.009(9) -0.010(9) -0.009(10)
O1W 0.058(8) 0.037(9) 0.042(7) -0.002(6) 0.007(6) 0.004(6)
O2W 0.036(6) 0.028(6) 0.036(6) 0.007(6) 0.002(5) 0.001(6)

loop_
_atom_type_symbol
_atom_type_description
_atom_type_scat_dispersion_real
_atom_type_scat_dispersion_imag
_atom_type_scat_source
C C 0.0033 0.0016 'International Tables Vol C Tables 4.2.6.8 and 6.1.1.4'
H H 0.0000 0.0000 'International Tables Vol C Tables 4.2.6.8 and 6.1.1.4'
Cd Cd -0.8075 1.2024 'International Tables Vol C Tables 4.2.6.8 and 6.1.1.4'
N N 0.0061 0.0033 'International Tables Vol C Tables 4.2.6.8 and 6.1.1.4'
O O 0.0106 0.0060 'International Tables Vol C Tables 4.2.6.8 and 6.1.1.4'
S S 0.1246 0.1234 'International Tables Vol C Tables 4.2.6.8 and 6.1.1.4'

loop_
_geom_angle_atom_site_label_1
_geom_angle_atom_site_label_2
_geom_angle_atom_site_label_3
_geom_angle
_geom_angle_site_symmetry_1
_geom_angle_site_symmetry_3
O6 Cd1 N3 89.8(5) 2_657 .
O6 Cd1 N1 87.3(5) 2_657 .
N3 Cd1 N1 174.7(6) . .
O6 Cd1 O3 92.3(5) 2_657 .
N3 Cd1 O3 91.7(5) . .
N1 Cd1 O3 92.8(5) . .
O6 Cd1 O1W 97.0(5) 2_657 .
N3 Cd1 O1W 88.1(5) . .
N1 Cd1 O1W 87.9(5) . .
O3 Cd1 O1W 170.7(4) . .
O6 Cd1 O2W 178.6(4) 2_657 .
N3 Cd1 O2W 91.3(5) . .
N1 Cd1 O2W 91.7(5) . .
O3 Cd1 O2W 86.9(4) . .
O1W Cd1 O2W 83.8(4) . .
O5 S1 O6 111.7(9) . .
O5 S1 O4 109.3(7) . .
O6 S1 O4 108.6(9) . .
O5 S1 O3 110.4(8) . .
O6 S1 O3 108.6(7) . .
O4 S1 O3 108.1(8) . .
N2 O1 H1 109.5 . .
N4 O2 H2 109.5 . .
S1 O3 Cd1 125.5(8) . .
S1 O6 Cd1 156.0(9) . 2_647
C5 N1 C1 116.3(15) . .
C5 N1 Cd1 120.0(13) . .
C1 N1 Cd1 123.4(12) . .
C6 N2 O1 111.8(17) . .
C7 N3 C11 116.7(14) . .
C7 N3 Cd1 119.9(12) . .
C11 N3 Cd1 123.3(11) . .
C12 N4 O2 111.2(17) . .
N1 C1 C2 123.9(17) . .
N1 C1 H1A 118.1 . .
C2 C1 H1A 118.1 . .
C1 C2 C3 117.9(17) . .
C1 C2 H2A 121.0 . .
C3 C2 H2A 121.0 . .
C4 C3 C2 118.5(16) . .
C4 C3 C6 120.0(17) . .
C2 C3 C6 121.5(17) . .
C5 C4 C3 118.5(16) . .
C5 C4 H4 120.8 . .
C3 C4 H4 120.8 . .
N1 C5 C4 124.7(16) . .
N1 C5 H5 117.7 . .
C4 C5 H5 117.7 . .
N2 C6 C3 122.1(18) . .
N2 C6 H6 118.9 . .
C3 C6 H6 118.9 . .
N3 C7 C8 123.7(17) . .
N3 C7 H7 118.2 . .
C8 C7 H7 118.2 . .
C7 C8 C9 120.6(18) . .
C7 C8 H8 119.7 . .
C9 C8 H8 119.7 . .
C8 C9 C10 116.1(16) . .
C8 C9 C12 122.7(17) . .
C10 C9 C12 121.2(17) . .
C11 C10 C9 118.4(17) . .
C11 C10 H10 120.8 . .
C9 C10 H10 120.8 . .
N3 C11 C10 124.1(17) . .
N3 C11 H11 118.0 . .
C10 C11 H11 118.0 . .
N4 C12 C9 122.6(19) . .
N4 C12 H12 118.7 . .
C9 C12 H12 118.7 . .
Cd1 O1W H1W 113(10) . .
Cd1 O1W H2W 105(10) . .
H1W O1W H2W 116(4) . .
Cd1 O2W H3W 113(10) . .
Cd1 O2W H4W 89(10) . .
H3W O2W H4W 115(4) . .

loop_
_geom_bond_atom_site_label_1
_geom_bond_atom_site_label_2
_geom_bond_distance
_geom_bond_site_symmetry_2
Cd1 O6 2.287(13) 2_657
Cd1 N3 2.299(12) .
Cd1 N1 2.306(14) .
Cd1 O3 2.347(13) .
Cd1 O1W 2.359(13) .
Cd1 O2W 2.377(14) .
S1 O5 1.419(12) .
S1 O6 1.454(14) .
S1 O4 1.476(13) .
S1 O3 1.497(13) .
O1 N2 1.37(2) .
O1 H1 0.8200 .
O2 N4 1.37(2) .
O2 H2 0.8200 .
O6 Cd1 2.287(13) 2_647
N1 C5 1.33(2) .
N1 C1 1.34(2) .
N2 C6 1.30(3) .
N3 C7 1.32(2) .
N3 C11 1.34(2) .
N4 C12 1.26(3) .
C1 C2 1.38(2) .
C1 H1A 0.9300 .
C2 C3 1.40(3) .
C2 H2A 0.9300 .
C3 C4 1.37(2) .
C3 C6 1.45(2) .
C4 C5 1.37(3) .
C4 H4 0.9300 .
C5 H5 0.9300 .
C6 H6 0.9300 .
C7 C8 1.37(3) .
C7 H7 0.9300 .
C8 C9 1.37(3) .
C8 H8 0.9300 .
C9 C10 1.43(3) .
C9 C12 1.46(3) .
C10 C11 1.37(2) .
C10 H10 0.9300 .
C11 H11 0.9300 .
C12 H12 0.9300 .
O1W H1W 0.86(2) .
O1W H2W 0.86(2) .
O2W H3W 0.87(2) .
O2W H4W 0.86(2) .

loop_
_geom_hbond_atom_site_label_D
_geom_hbond_atom_site_label_H
_geom_hbond_atom_site_label_A
_geom_hbond_distance_DH
_geom_hbond_distance_HA
_geom_hbond_distance_DA
_geom_hbond_angle_DHA
_geom_hbond_site_symmetry_A
O1 H1 O5 0.82 1.94 2.736(18) 162.7 2_656
O2 H2 O4 0.82 1.90 2.709(19) 170.1 1_556
O1W H1W O2W 0.86(2) 1.95(5) 2.801(17) 168(19) 2_557
O1W H2W O3 0.86(2) 2.30(16) 2.954(19) 133(18) 1_455
O2W H3W O5 0.87(2) 1.82(4) 2.678(16) 168(15) 1_455
O2W H4W O4 0.86(2) 1.80(6) 2.622(17) 159(17) .
